data_7009365
loop_
_publ_author_name
'Danopoulos, Andreas A.'
'Hankin, Danielle M.'
'Cafferkey, Sean M.'
'Hursthouse, Michael B.'

_publ_section_title
;
 \h2-Sulfenamido complexes of uranium&#x200A;&#x2020;
;
_journal_issue 10
_journal_name_full 'Journal of the Chemical Society, Dalton Transactions'
_journal_page_first 1613
_journal_paper_doi 10.1039/b000304m
_journal_year 2000
_chemical_formula_sum 'C40 H56 N4 S4 U'
_chemical_formula_weight 959.16
_chemical_name_systematic
; 
 ? 
;
_space_group_IT_number 19
_symmetry_cell_setting orthorhombic
_symmetry_space_group_name_Hall 'P 2ac 2ab'
_symmetry_space_group_name_H-M 'P 21 21 21'
_atom_sites_solution_hydrogens geom
_atom_sites_solution_primary direct
_atom_sites_solution_secondary difmap
_audit_creation_method SHELXL
_cell_angle_alpha 90.00
_cell_angle_beta 90.00
_cell_angle_gamma 90.00
_cell_formula_units_Z 4
_cell_length_a 11.287(4)
_cell_length_b 18.278(35)
_cell_length_c 20.606(15)
_cell_measurement_temperature 293(2)
_cell_volume 4251(9)
_computing_structure_refinement 'SHELXL-92 (Sheldrick, 1993)'
_computing_structure_solution 'SHELXS-86 (Sheldrick, 1990)'
_diffrn_ambient_temperature 293(2)
_diffrn_radiation_monochromator graphite
_diffrn_radiation_source 'rotating anode'
_diffrn_radiation_type MoK\a
_diffrn_radiation_wavelength 0.71069
_diffrn_reflns_av_R_equivalents 0.1704
_diffrn_reflns_av_sigmaI/netI 0.8348
_diffrn_reflns_limit_h_max 13
_diffrn_reflns_limit_h_min -10
_diffrn_reflns_limit_k_max 20
_diffrn_reflns_limit_k_min -20
_diffrn_reflns_limit_l_max 18
_diffrn_reflns_limit_l_min -24
_diffrn_reflns_number 12265
_diffrn_reflns_theta_max 25.23
_diffrn_reflns_theta_min 1.98
_exptl_absorpt_coefficient_mu 3.887
_exptl_crystal_density_diffrn 1.499
_exptl_crystal_F_000 1920
_exptl_crystal_size_max 0.15
_exptl_crystal_size_mid 0.12
_exptl_crystal_size_min 0.08
_refine_diff_density_max 1.067
_refine_diff_density_min -0.666
_refine_diff_density_rms 0.110
_refine_ls_abs_structure_details 'Flack H D (1983), Acta Cryst. A39, 876-881'
_refine_ls_abs_structure_Flack -0.01(2)
_refine_ls_extinction_method none
_refine_ls_goodness_of_fit_all 0.369
_refine_ls_goodness_of_fit_obs 0.682
_refine_ls_matrix_type full
_refine_ls_number_parameters 406
_refine_ls_number_reflns 6162
_refine_ls_number_restraints 114
_refine_ls_restrained_S_all 0.384
_refine_ls_restrained_S_obs 0.713
_refine_ls_R_factor_all 0.1827
_refine_ls_R_factor_obs 0.0497
_refine_ls_shift/esd_max 1.627
_refine_ls_shift/esd_mean 0.163
_refine_ls_structure_factor_coef Fsqd
_refine_ls_weighting_details 'w=1/[\s^2^(Fo^2^)+(0.0000P)^2^+0.0000P] where P=(Fo^2^+2Fc^2^)/3'
_refine_ls_weighting_scheme calc
_refine_ls_wR_factor_all 0.1343
_refine_ls_wR_factor_obs 0.0804
_reflns_number_observed 968
_reflns_number_total 6162
_reflns_observed_criterion >2sigma(I)
_cod_data_source_file b000304m.txt
_cod_data_source_block s92
_cod_depositor_comments
;
The following automatic conversions were performed:
'_symmetry_cell_setting' value 'Orthorhombic' changed to 'orthorhombic'
according to '/home/saulius/struct/CIF-dictionaries/cif_core.dic'
dictionary named 'cif_core.dic' version 2.4.1 from 2010-06-29.

Automatic conversion script
Id: cif_fix_enum 1527 2010-12-29 10:47:43Z saulius 

The following automatic conversions were performed:

'_refine_ls_weighting_scheme' value 'calc
w=1/[\s^2^(Fo^2^)+(0.0000P)^2^+0.0000P] where P=(Fo^2^+2Fc^2^)/3' was
changed to 'calc'. New tag '_refine_ls_weighting_details' was
created. The value of the new tag was set to
'w=1/[\s^2^(Fo^2^)+(0.0000P)^2^+0.0000P] where P=(Fo^2^+2Fc^2^)/3'.

Automatic conversion script
Id: cif_fix_values 3143 2015-03-26 13:38:13Z robertas 
;
_cod_original_cell_volume 4251.1(88)
_cod_original_sg_symbol_H-M P2(1)2(1)2(1)
_cod_database_code 7009365

loop_
_symmetry_equiv_pos_as_xyz
'x, y, z'
'-x+1/2, -y, z+1/2'
'-x, y+1/2, -z+1/2'
'x+1/2, -y+1/2, -z'

loop_
_atom_site_aniso_label
_atom_site_aniso_U_11
_atom_site_aniso_U_22
_atom_site_aniso_U_33
_atom_site_aniso_U_23
_atom_site_aniso_U_13
_atom_site_aniso_U_12
U1 0.0487(5) 0.0371(5) 0.0406(6) -0.0040(8) 0.0003(8) 0.0001(8)
S1 0.066(5) 0.050(5) 0.029(5) 0.009(4) -0.000(4) 0.005(5)
S2 0.065(6) 0.054(6) 0.035(5) 0.002(4) 0.003(4) -0.011(5)
S3 0.064(5) 0.041(6) 0.029(5) 0.002(4) 0.010(4) -0.002(4)
S4 0.058(5) 0.041(5) 0.043(6) -0.001(4) -0.000(4) 0.000(4)
N1 0.049(15) 0.065(20) 0.015(13) 0.019(11) 0.000(10) -0.022(12)
N2 0.056(9) 0.054(10) 0.043(9) -0.009(8) 0.017(8) -0.012(8)
N3 0.050(16) 0.032(16) 0.052(17) -0.003(13) -0.014(12) -0.011(11)
N4 0.035(10) 0.051(19) 0.055(16) -0.015(17) -0.003(12) 0.008(10)
C1 0.033(16) 0.032(20) 0.061(23) 0.020(17) -0.031(15) -0.016(14)
C2 0.051(18) 0.031(18) 0.024(16) -0.009(12) 0.023(14) -0.006(14)
C3 0.023(9) 0.040(10) 0.023(10) -0.002(8) 0.009(8) -0.013(8)
C4 0.110(22) 0.034(19) 0.021(22) -0.009(15) -0.010(16) -0.009(17)
C5 0.044(9) 0.050(10) 0.040(10) -0.006(9) -0.014(8) 0.015(7)
C6 0.033(16) 0.023(18) 0.084(30) -0.016(18) -0.034(16) 0.016(13)
C7 0.038(10) 0.037(10) 0.028(10) -0.011(8) -0.012(8) 0.010(8)
C8 0.096(23) 0.046(19) 0.049(20) 0.002(15) 0.009(18) 0.010(19)
C9 0.092(13) 0.087(15) 0.081(14) -0.005(9) 0.045(9) 0.014(9)
C10 0.069(12) 0.069(13) 0.079(13) -0.006(9) -0.006(9) 0.003(9)
C11 0.078(23) 0.082(30) 0.035(22) 0.039(20) 0.028(17) 0.033(22)
C12 0.055(20) 0.094(34) 0.063(26) 0.054(24) 0.000(18) -0.032(21)
C13 0.062(10) 0.040(11) 0.050(11) -0.003(9) -0.013(9) 0.007(8)
C14 0.096(25) 0.073(28) 0.039(23) 0.028(19) 0.006(16) 0.001(19)
C15 0.066(11) 0.063(12) 0.070(12) -0.010(9) 0.002(9) 0.017(9)
C16 0.059(11) 0.049(11) 0.037(11) 0.005(9) 0.011(8) -0.009(8)
C17 0.069(20) 0.083(32) 0.058(26) 0.039(22) -0.039(18) -0.010(20)
C18 0.077(20) 0.072(27) 0.019(19) -0.011(17) -0.001(14) -0.031(19)
C19 0.042(18) 0.010(15) 0.031(17) 0.001(13) 0.013(12) 0.007(11)
C20 0.024(10) 0.032(10) 0.027(10) 0.011(8) -0.008(8) 0.001(8)
C21 0.061(21) 0.048(24) 0.100(31) 0.005(22) 0.052(20) -0.029(18)
C22 0.093(26) 0.106(39) 0.151(42) 0.040(39) -0.027(24) 0.055(30)
C23 0.059(12) 0.057(13) 0.054(13) 0.004(9) 0.013(9) -0.005(9)
C24 0.057(17) 0.027(21) 0.035(19) 0.007(14) 0.016(14) -0.008(13)
C25 0.053(11) 0.053(11) 0.056(11) 0.004(9) -0.006(9) 0.007(9)
C26 0.113(26) 0.090(32) 0.110(35) -0.069(34) 0.049(30) -0.033(22)
C27 0.075(11) 0.065(12) 0.071(12) -0.009(10) -0.002(9) -0.003(9)
C28 0.027(15) 0.051(23) 0.045(18) -0.029(15) -0.001(13) 0.010(13)
C29 0.032(10) 0.034(10) 0.042(10) -0.011(8) -0.006(9) 0.003(9)
C30 0.016(9) 0.031(10) 0.013(9) 0.017(8) 0.003(7) 0.001(8)
C31 0.071(13) 0.068(14) 0.068(13) -0.005(9) 0.005(9) 0.006(9)
C32 0.058(18) 0.090(30) 0.091(28) 0.044(29) -0.045(23) -0.002(17)
C33 0.022(10) 0.039(10) 0.034(10) 0.006(8) 0.010(8) 0.000(8)
C34 0.062(11) 0.055(12) 0.063(12) -0.005(9) -0.008(9) -0.013(9)
C35 0.112(13) 0.089(14) 0.100(14) 0.007(9) 0.011(9) 0.002(10)
C36 0.095(23) 0.075(31) 0.033(22) -0.008(19) -0.034(18) -0.022(21)
C37 0.044(21) 0.076(27) 0.063(25) 0.059(20) 0.038(16) 0.044(17)
C38 0.058(16) 0.025(16) 0.052(19) 0.001(13) -0.022(17) -0.007(18)
C39 0.020(17) 0.070(30) 0.136(39) -0.037(26) -0.012(18) -0.005(15)
C40 0.110(21) 0.025(18) 0.054(23) 0.000(22) 0.014(25) 0.034(16)

loop_
_atom_site_label
_atom_site_type_symbol
_atom_site_fract_x
_atom_site_fract_y
_atom_site_fract_z
_atom_site_U_iso_or_equiv
_atom_site_thermal_displace_type
_atom_site_occupancy
_atom_site_calc_flag
_atom_site_refinement_flags
_atom_site_disorder_group
U1 U 0.87200(10) 0.07311(7) 0.84998(6) 0.0421(3) Uani 1 d . .
S1 S 0.8533(7) 0.1326(5) 0.7216(3) 0.049(2) Uani 1 d . .
S2 S 0.8454(7) -0.0191(5) 0.9599(4) 0.051(2) Uani 1 d . .
S3 S 0.6976(6) 0.1817(5) 0.8846(4) 0.045(2) Uani 1 d . .
S4 S 1.0984(6) 0.0028(4) 0.8371(4) 0.047(2) Uani 1 d . .
N1 N 0.8449(17) 0.0434(13) 0.7425(9) 0.043(7) Uani 1 d . .
N2 N 0.7414(20) -0.0062(16) 0.8992(13) 0.051(6) Uani 1 d U .
N3 N 0.8385(16) 0.1741(12) 0.9128(11) 0.044(7) Uani 1 d . .
N4 N 1.0731(13) 0.0926(12) 0.8444(13) 0.047(7) Uani 1 d . .
C1 C 0.7066(9) 0.1632(8) 0.7008(8) 0.042(8) Uani 1 d G .
C2 C 0.6058(13) 0.1240(7) 0.7179(7) 0.035(7) Uani 1 d G .
H2 H 0.6129(18) 0.0799(9) 0.7400(10) 0.043 Uiso 1 calc R .
C3 C 0.4943(10) 0.1509(8) 0.7020(8) 0.029(7) Uani 1 d GU .
H3 H 0.4268(13) 0.1247(11) 0.7134(12) 0.034 Uiso 1 calc R .
C4 C 0.4837(9) 0.2169(9) 0.6690(8) 0.055(9) Uani 1 d G .
H4 H 0.4091(10) 0.2349(12) 0.6583(12) 0.066 Uiso 1 calc R .
C5 C 0.5845(12) 0.2561(7) 0.6519(8) 0.045(6) Uani 1 d GU .
H5 H 0.5774(17) 0.3002(9) 0.6299(12) 0.054 Uiso 1 calc R .
C6 C 0.6960(10) 0.2292(8) 0.6679(9) 0.047(10) Uani 1 d G .
H6 H 0.7635(12) 0.2554(11) 0.6564(13) 0.056 Uiso 1 calc R .
C7 C 0.9032(14) -0.1106(7) 0.9510(9) 0.034(7) Uani 1 d GU .
C8 C 0.8922(14) -0.1468(10) 0.8920(7) 0.064(9) Uani 1 d G .
H8 H 0.8534(20) -0.1243(14) 0.8575(9) 0.077 Uiso 1 calc R .
C9 C 0.9391(15) -0.2166(10) 0.8845(7) 0.087(12) Uani 1 d GU .
H9 H 0.9317(23) -0.2408(14) 0.8450(9) 0.104 Uiso 1 calc R .
C10 C 0.9971(15) -0.2502(8) 0.9360(10) 0.073(9) Uani 1 d GU .
H10 H 1.0285(21) -0.2969(9) 0.9310(15) 0.087 Uiso 1 calc R .
C11 C 1.0081(14) -0.2140(11) 0.9951(8) 0.065(11) Uani 1 d G .
H11 H 1.0469(20) -0.2364(15) 1.0295(11) 0.078 Uiso 1 calc R .
C12 C 0.9611(14) -0.1442(11) 1.0025(6) 0.071(12) Uani 1 d G .
H12 H 0.9685(22) -0.1199(15) 1.0420(8) 0.085 Uiso 1 calc R .
C13 C 0.6918(16) 0.2639(8) 0.8389(9) 0.051(8) Uani 1 d GU .
C14 C 0.5810(13) 0.2915(10) 0.8224(9) 0.069(11) Uani 1 d G .
H14 H 0.5128(16) 0.2662(13) 0.8340(13) 0.083 Uiso 1 calc R .
C15 C 0.5723(11) 0.3571(10) 0.7885(8) 0.066(9) Uani 1 d GU .
H15 H 0.4982(12) 0.3756(14) 0.7775(12) 0.079 Uiso 1 calc R .
C16 C 0.6742(15) 0.3950(8) 0.7711(8) 0.048(8) Uani 1 d GU .
H16 H 0.6683(22) 0.4388(10) 0.7485(12) 0.058 Uiso 1 calc R .
C17 C 0.7849(11) 0.3673(10) 0.7876(9) 0.070(12) Uani 1 d G .
H17 H 0.8531(14) 0.3927(14) 0.7759(13) 0.084 Uiso 1 calc R .
C18 C 0.7937(12) 0.3018(10) 0.8215(9) 0.056(9) Uani 1 d G .
H18 H 0.8678(14) 0.2833(15) 0.8325(13) 0.067 Uiso 1 calc R .
C19 C 1.1693(12) -0.0222(9) 0.9105(7) 0.028(7) Uani 1 d G .
C20 C 1.1726(12) 0.0202(7) 0.9664(9) 0.028(7) Uani 1 d GU .
H20 H 1.1419(18) 0.0674(8) 0.9660(13) 0.033 Uiso 1 calc R .
C21 C 1.2218(13) -0.0079(11) 1.0230(7) 0.070(11) Uani 1 d G .
H21 H 1.2240(20) 0.0205(15) 1.0604(8) 0.084 Uiso 1 calc R .
C22 C 1.2677(13) -0.0784(12) 1.0236(7) 0.117(15) Uani 1 d G .
H22 H 1.3006(19) -0.0972(16) 1.0615(9) 0.140 Uiso 1 calc R .
C23 C 1.2644(13) -0.1209(8) 0.9677(10) 0.057(9) Uani 1 d GU .
H23 H 1.2951(19) -0.1681(8) 0.9681(14) 0.068 Uiso 1 calc R .
C24 C 1.2152(13) -0.0928(8) 0.9111(7) 0.040(8) Uani 1 d G .
H24 H 1.2130(20) -0.1212(11) 0.8737(9) 0.048 Uiso 1 calc R .
C25 C 0.8583(26) -0.0155(16) 0.6906(14) 0.054(8) Uani 1 d U .
C26 C 0.7616(22) -0.0092(20) 0.6482(20) 0.104(15) Uani 1 d . .
H26A H 0.6892(22) -0.0137(142) 0.6724(27) 0.157 Uiso 1 calc R .
H26B H 0.7655(121) -0.0472(79) 0.6162(75) 0.157 Uiso 1 calc R .
H26C H 0.7639(123) 0.0376(52) 0.6272(92) 0.157 Uiso 1 calc R .
C27 C 0.9758(18) -0.0031(15) 0.6565(17) 0.070(9) Uani 1 d U .
H27A H 0.9778(80) -0.0309(93) 0.6170(57) 0.106 Uiso 1 calc R .
H27B H 1.0394(21) -0.0185(114) 0.6842(46) 0.106 Uiso 1 calc R .
H27C H 0.9847(87) 0.0479(22) 0.6466(94) 0.106 Uiso 1 calc R .
C28 C 0.8487(19) -0.0916(14) 0.7245(11) 0.041(8) Uani 1 d . .
H28A H 0.7718(50) -0.0966(34) 0.7439(60) 0.061 Uiso 1 calc R .
H28B H 0.9085(85) -0.0955(33) 0.7575(47) 0.061 Uiso 1 calc R .
H28C H 0.8600(122) -0.1297(14) 0.6930(16) 0.061 Uiso 1 calc R .
C29 C 0.6172(26) -0.0287(15) 0.9119(12) 0.036(7) Uani 1 d U .
C30 C 0.6079(18) -0.1044(12) 0.9360(10) 0.020(6) Uani 1 d U .
H30A H 0.6529(82) -0.1093(19) 0.9753(29) 0.030 Uiso 1 calc R .
H30B H 0.6384(92) -0.1374(13) 0.9038(23) 0.030 Uiso 1 calc R .
H30C H 0.5263(21) -0.1158(24) 0.9444(54) 0.030 Uiso 1 calc R .
C31 C 0.5643(20) 0.0188(17) 0.9671(14) 0.069(10) Uani 1 d U .
H31A H 0.6088(105) 0.0113(77) 1.0062(26) 0.104 Uiso 1 calc R .
H31B H 0.4832(55) 0.0051(70) 0.9742(61) 0.104 Uiso 1 calc R .
H31C H 0.5680(143) 0.0695(19) 0.9550(39) 0.104 Uiso 1 calc R .
C32 C 0.5502(19) -0.0183(17) 0.8532(17) 0.080(12) Uani 1 d . .
H32A H 0.5810(117) -0.0497(77) 0.8199(33) 0.120 Uiso 1 calc R .
H32B H 0.5565(143) 0.0317(27) 0.8395(55) 0.120 Uiso 1 calc R .
H32C H 0.4686(38) -0.0301(110) 0.8610(31) 0.120 Uiso 1 calc R .
C33 C 0.8493(19) 0.2044(14) 0.9765(12) 0.031(7) Uani 1 d U .
C34 C 0.7559(21) 0.1915(18) 1.0351(14) 0.060(9) Uani 1 d U .
H34A H 0.6778(34) 0.2047(98) 1.0208(33) 0.090 Uiso 1 calc R .
H34B H 0.7778(99) 0.2211(76) 1.0716(36) 0.090 Uiso 1 calc R .
H34C H 0.7567(118) 0.1408(26) 1.0475(60) 0.090 Uiso 1 calc R .
C35 C 0.8868(28) 0.2908(18) 0.9685(16) 0.100(11) Uani 1 d U .
H35A H 0.8739(193) 0.3159(33) 1.0088(34) 0.151 Uiso 1 calc R .
H35B H 0.8394(146) 0.3129(37) 0.9351(77) 0.151 Uiso 1 calc R .
H35C H 0.9689(59) 0.2940(18) 0.9568(113) 0.151 Uiso 1 calc R .
C36 C 0.9728(24) 0.1791(18) 1.0053(14) 0.068(11) Uani 1 d . .
H36A H 0.9608(33) 0.1384(75) 1.0341(81) 0.102 Uiso 1 calc R .
H36B H 1.0082(89) 0.2188(39) 1.0288(87) 0.102 Uiso 1 calc R .
H36C H 1.0243(69) 0.1646(112) 0.9705(15) 0.102 Uiso 1 calc R .
C37 C 1.1688(22) 0.1460(19) 0.8165(15) 0.061(12) Uani 1 d . .
C38 C 1.1235(24) 0.2181(12) 0.8189(11) 0.045(7) Uani 1 d . .
H38A H 1.0776(103) 0.2276(29) 0.7806(31) 0.067 Uiso 1 calc R .
H38B H 1.1879(24) 0.2522(13) 0.8213(70) 0.067 Uiso 1 calc R .
H38C H 1.0740(100) 0.2234(25) 0.8566(35) 0.067 Uiso 1 calc R .
C39 C 1.1774(21) 0.1202(18) 0.7405(15) 0.076(13) Uani 1 d . .
H39A H 1.2402(133) 0.1465(85) 0.7194(30) 0.113 Uiso 1 calc R .
H39B H 1.1037(75) 0.1304(109) 0.7190(31) 0.113 Uiso 1 calc R .
H39C H 1.1934(177) 0.0687(28) 0.7385(15) 0.113 Uiso 1 calc R .
C40 C 1.2794(20) 0.1356(15) 0.8459(18) 0.063(9) Uani 1 d . .
H40A H 1.3395(32) 0.1595(91) 0.8207(55) 0.095 Uiso 1 calc R .
H40B H 1.2963(79) 0.0842(15) 0.8485(88) 0.095 Uiso 1 calc R .
H40C H 1.2781(60) 0.1561(98) 0.8888(40) 0.095 Uiso 1 calc R .

loop_
_atom_type_symbol
_atom_type_description
_atom_type_scat_dispersion_real
_atom_type_scat_dispersion_imag
_atom_type_scat_source
C C 0.0033 0.0016 'International Tables Vol C Tables 4.2.6.8 and 6.1.1.4'
H H 0.0000 0.0000 'International Tables Vol C Tables 4.2.6.8 and 6.1.1.4'
N N 0.0061 0.0033 'International Tables Vol C Tables 4.2.6.8 and 6.1.1.4'
S S 0.1246 0.1234 'International Tables Vol C Tables 4.2.6.8 and 6.1.1.4'
U U -10.6700 9.6540 'International Tables Vol C Tables 4.2.6.8 and 6.1.1.4'

loop_
_geom_angle_atom_site_label_1
_geom_angle_atom_site_label_2
_geom_angle_atom_site_label_3
_geom_angle
_geom_angle_site_symmetry_1
_geom_angle_site_symmetry_3
_geom_angle_publ_flag
N3 U1 N4 93.8(7) . . ?
N3 U1 N1 135.5(8) . . ?
N4 U1 N1 96.9(8) . . ?
N3 U1 N2 98.8(9) . . ?
N4 U1 N2 138.7(9) . . ?
N1 U1 N2 100.9(8) . . ?
N3 U1 S2 90.6(6) . . ?
N4 U1 S2 103.7(7) . . ?
N1 U1 S2 127.8(6) . . ?
N2 U1 S2 37.6(7) . . ?
N3 U1 S1 101.8(6) . . ?
N4 U1 S1 88.2(7) . . ?
N1 U1 S1 36.1(6) . . ?
N2 U1 S1 126.7(7) . . ?
S2 U1 S1 162.4(2) . . ?
N3 U1 S4 124.1(5) . . ?
N4 U1 S4 35.6(6) . . ?
N1 U1 S4 85.6(5) . . ?
N2 U1 S4 109.2(7) . . ?
S2 U1 S4 84.4(2) . . ?
S1 U1 S4 98.6(2) . . ?
N3 U1 S3 36.0(5) . . ?
N4 U1 S3 125.4(6) . . ?
N1 U1 S3 108.0(6) . . ?
N2 U1 S3 83.6(7) . . ?
S2 U1 S3 98.0(2) . . ?
S1 U1 S3 85.2(2) . . ?
S4 U1 S3 159.6(2) . . ?
N1 S1 C1 108.0(10) . . ?
N1 S1 U1 53.3(7) . . ?
C1 S1 U1 113.9(6) . . ?
N2 S2 C7 107.3(12) . . ?
N2 S2 U1 54.2(9) . . ?
C7 S2 U1 115.5(7) . . ?
N3 S3 C13 106.6(10) . . ?
N3 S3 U1 52.3(8) . . ?
C13 S3 U1 118.4(7) . . ?
N4 S4 C19 104.7(11) . . ?
N4 S4 U1 53.2(6) . . ?
C19 S4 U1 116.0(6) . . ?
C25 N1 S1 119.7(17) . . ?
C25 N1 U1 146.0(18) . . ?
S1 N1 U1 90.6(10) . . ?
C29 N2 S2 118.4(20) . . ?
C29 N2 U1 148.9(21) . . ?
S2 N2 U1 88.3(10) . . ?
C33 N3 S3 111.2(16) . . ?
C33 N3 U1 144.9(17) . . ?
S3 N3 U1 91.6(9) . . ?
C37 N4 S4 117.4(17) . . ?
C37 N4 U1 142.7(16) . . ?
S4 N4 U1 91.2(9) . . ?
C2 C1 C6 120.0 . . ?
C2 C1 S1 122.2(9) . . ?
C6 C1 S1 117.7(9) . . ?
C1 C2 C3 120.0 . . ?
C2 C3 C4 120.0 . . ?
C5 C4 C3 120.0 . . ?
C4 C5 C6 120.0 . . ?
C5 C6 C1 120.0 . . ?
C8 C7 C12 120.0 . . ?
C8 C7 S2 119.8(12) . . ?
C12 C7 S2 120.1(12) . . ?
C7 C8 C9 120.0 . . ?
C8 C9 C10 120.0 . . ?
C11 C10 C9 120.0 . . ?
C10 C11 C12 120.0 . . ?
C11 C12 C7 120.0 . . ?
C14 C13 C18 120.0 . . ?
C14 C13 S3 118.1(12) . . ?
C18 C13 S3 121.9(12) . . ?
C13 C14 C15 120.0 . . ?
C16 C15 C14 120.0 . . ?
C17 C16 C15 120.0 . . ?
C18 C17 C16 120.0 . . ?
C17 C18 C13 120.0 . . ?
C20 C19 C24 120.0 . . ?
C20 C19 S4 125.2(11) . . ?
C24 C19 S4 114.6(11) . . ?
C19 C20 C21 120.0 . . ?
C22 C21 C20 120.0 . . ?
C21 C22 C23 120.0 . . ?
C24 C23 C22 120.0 . . ?
C23 C24 C19 120.0 . . ?
C26 C25 C28 107.3(27) . . ?
C26 C25 N1 107.6(25) . . ?
C28 C25 N1 107.9(21) . . ?
C26 C25 C27 112.3(26) . . ?
C28 C25 C27 113.6(23) . . ?
N1 C25 C27 107.9(24) . . ?
C32 C29 C30 111.6(24) . . ?
C32 C29 N2 108.1(25) . . ?
C30 C29 N2 112.7(24) . . ?
C32 C29 C31 109.9(25) . . ?
C30 C29 C31 104.6(23) . . ?
N2 C29 C31 109.8(23) . . ?
N3 C33 C36 107.8(20) . . ?
N3 C33 C34 124.9(21) . . ?
C36 C33 C34 104.6(21) . . ?
N3 C33 C35 107.5(21) . . ?
C36 C33 C35 95.3(20) . . ?
C34 C33 C35 112.6(22) . . ?
C40 C37 C38 115.6(32) . . ?
C40 C37 N4 111.8(23) . . ?
C38 C37 N4 108.5(20) . . ?
C40 C37 C39 108.8(23) . . ?
C38 C37 C39 108.9(23) . . ?
N4 C37 C39 102.4(28) . . ?

loop_
_geom_bond_atom_site_label_1
_geom_bond_atom_site_label_2
_geom_bond_distance
_geom_bond_site_symmetry_2
_geom_bond_publ_flag
U1 N3 2.28(2) . ?
U1 N4 2.30(2) . ?
U1 N1 2.30(2) . ?
U1 N2 2.30(3) . ?
U1 S2 2.840(8) . ?
U1 S1 2.867(7) . ?
U1 S4 2.873(7) . ?
U1 S3 2.885(8) . ?
S1 N1 1.69(2) . ?
S1 C1 1.799(13) . ?
S2 N2 1.73(3) . ?
S2 C7 1.80(2) . ?
S3 N3 1.70(2) . ?
S3 C13 1.774(15) . ?
S4 N4 1.67(2) . ?
S4 C19 1.771(14) . ?
N1 C25 1.53(3) . ?
N2 C29 1.48(4) . ?
N3 C33 1.43(3) . ?
N4 C37 1.57(3) . ?
C1 C2 1.39 . ?
C1 C6 1.39 . ?
C2 C3 1.39 . ?
C3 C4 1.39 . ?
C4 C5 1.39 . ?
C5 C6 1.39 . ?
C7 C8 1.39 . ?
C7 C12 1.39 . ?
C8 C9 1.39 . ?
C9 C10 1.39 . ?
C10 C11 1.39 . ?
C11 C12 1.39 . ?
C13 C14 1.39 . ?
C13 C18 1.39 . ?
C14 C15 1.39 . ?
C15 C16 1.39 . ?
C16 C17 1.39 . ?
C17 C18 1.39 . ?
C19 C20 1.39 . ?
C19 C24 1.39 . ?
C20 C21 1.39 . ?
C21 C22 1.39 . ?
C22 C23 1.39 . ?
C23 C24 1.39 . ?
C25 C26 1.40(4) . ?
C25 C28 1.56(4) . ?
C25 C27 1.52(3) . ?
C29 C32 1.44(4) . ?
C29 C30 1.47(3) . ?
C29 C31 1.55(3) . ?
C33 C36 1.58(3) . ?
C33 C34 1.62(3) . ?
C33 C35 1.64(4) . ?
C37 C40 1.40(3) . ?
C37 C38 1.41(4) . ?
C37 C39 1.64(4) . ?
